data_7033788
loop_
_publ_author_name
'Chen, Hang-Qing'
'He, Xin'
'Guo, Hui'
'Fu, Nan-Yan'
'Zhao, Liang'

_publ_section_title
;
 Designed synthesis of size-tunable Ag2S nanoclusters via distinguishable
 C-S bond cleavage reaction of alkyl- and aryl-thiolates.
;
_journal_issue 9
_journal_name_full 'Dalton transactions (Cambridge, England : 2003)'
_journal_page_first 3963
_journal_page_last 3966
_journal_paper_doi 10.1039/c4dt04021j
_journal_volume 44
_journal_year 2015
_chemical_formula_sum 'C43 H45 Ag4 F9 N12 O9 S4'
_chemical_formula_weight 1604.63
_chemical_name_systematic
; 
 ? 
;
_space_group_IT_number 2
_symmetry_cell_setting triclinic
_symmetry_space_group_name_Hall '-P 1'
_symmetry_space_group_name_H-M 'P -1'
_atom_sites_solution_hydrogens geom
_atom_sites_solution_primary direct
_atom_sites_solution_secondary difmap
_audit_creation_method SHELXL-97
_audit_update_record
;
2014-11-24 deposited with the CCDC.
2015-01-22 downloaded from the CCDC.
;
_cell_angle_alpha 109.94(3)
_cell_angle_beta 91.21(3)
_cell_angle_gamma 99.21(3)
_cell_formula_units_Z 2
_cell_length_a 9.869(2)
_cell_length_b 14.777(3)
_cell_length_c 19.741(4)
_cell_measurement_reflns_used 11128
_cell_measurement_temperature 173(2)
_cell_measurement_theta_max 32.8149
_cell_measurement_theta_min 2.0976
_cell_volume 2662.5(11)
_computing_structure_refinement 'SHELXL-97 (Sheldrick, 1997)'
_computing_structure_solution 'SHELXS-97 (Sheldrick, 1990)'
_diffrn_ambient_temperature 173(2)
_diffrn_measured_fraction_theta_full 0.987
_diffrn_measured_fraction_theta_max 0.987
_diffrn_radiation_monochromator graphite
_diffrn_radiation_source 'fine-focus sealed tube'
_diffrn_radiation_type MoK\a
_diffrn_radiation_wavelength 0.71073
_diffrn_reflns_av_R_equivalents 0.0358
_diffrn_reflns_av_sigmaI/netI 0.0433
_diffrn_reflns_limit_h_max 12
_diffrn_reflns_limit_h_min -12
_diffrn_reflns_limit_k_max 18
_diffrn_reflns_limit_k_min -19
_diffrn_reflns_limit_l_max 25
_diffrn_reflns_limit_l_min -25
_diffrn_reflns_number 23273
_diffrn_reflns_theta_full 27.48
_diffrn_reflns_theta_max 27.48
_diffrn_reflns_theta_min 1.10
_exptl_absorpt_coefficient_mu 1.704
_exptl_absorpt_correction_T_max 1.0000
_exptl_absorpt_correction_T_min 0.6171
_exptl_absorpt_correction_type multi-scan
_exptl_crystal_colour pale-yellow
_exptl_crystal_density_diffrn 2.002
_exptl_crystal_density_method 'not measured'
_exptl_crystal_description block
_exptl_crystal_F_000 1584
_exptl_crystal_size_max 0.42
_exptl_crystal_size_mid 0.41
_exptl_crystal_size_min 0.36
_refine_diff_density_max 1.160
_refine_diff_density_min -0.953
_refine_diff_density_rms 0.154
_refine_ls_extinction_method none
_refine_ls_goodness_of_fit_ref 1.122
_refine_ls_hydrogen_treatment constr
_refine_ls_matrix_type full
_refine_ls_number_parameters 767
_refine_ls_number_reflns 12055
_refine_ls_number_restraints 0
_refine_ls_restrained_S_all 1.122
_refine_ls_R_factor_all 0.0527
_refine_ls_R_factor_gt 0.0479
_refine_ls_shift/su_max 0.001
_refine_ls_shift/su_mean 0.000
_refine_ls_structure_factor_coef Fsqd
_refine_ls_weighting_details 'calc w=1/[\s^2^(Fo^2^)+(0.0725P)^2^+5.5636P] where P=(Fo^2^+2Fc^2^)/3'
_refine_ls_weighting_scheme calc
_refine_ls_wR_factor_gt 0.1295
_refine_ls_wR_factor_ref 0.1435
_reflns_number_gt 11269
_reflns_number_total 12055
_reflns_threshold_expression >2sigma(I)
_cod_data_source_file c4dt04021j2.cif
_cod_data_source_block Complex4
_cod_depositor_comments 'Adding full bibliography for 7033787--7033788.cif.'
_cod_original_cell_volume 2662.4(9)
_cod_original_sg_symbol_H-M P-1
_cod_database_code 7033788

loop_
_symmetry_equiv_pos_as_xyz
'x, y, z'
'-x, -y, -z'

loop_
_atom_site_label
_atom_site_type_symbol
_atom_site_fract_x
_atom_site_fract_y
_atom_site_fract_z
_atom_site_U_iso_or_equiv
_atom_site_adp_type
_atom_site_occupancy
_atom_site_symmetry_multiplicity
_atom_site_calc_flag
_atom_site_refinement_flags
_atom_site_disorder_assembly
_atom_site_disorder_group
Ag1 Ag 0.22609(10) 0.24921(11) 0.21967(8) 0.0301(2) Uani 0.870(5) 1 d P A 1
Ag2 Ag 0.2952(3) 0.0036(2) 0.21077(17) 0.0265(3) Uani 0.870(5) 1 d P A 1
Ag3 Ag 0.3443(2) 0.2288(2) 0.39272(14) 0.0273(3) Uani 0.870(5) 1 d P A 1
Ag4 Ag 0.41266(7) -0.02536(5) 0.36879(3) 0.0352(2) Uani 0.870(5) 1 d P A 1
Ag1' Ag 0.2484(14) 0.2551(9) 0.2189(7) 0.073(4) Uani 0.130(5) 1 d P A 2
Ag2' Ag 0.279(2) 0.0062(17) 0.2161(14) 0.046(5) Uani 0.130(5) 1 d P A 2
Ag3' Ag 0.3298(18) 0.2292(15) 0.3891(11) 0.048(4) Uani 0.130(5) 1 d P A 2
Ag4' Ag 0.4103(10) 0.0070(15) 0.3647(9) 0.201(8) Uani 0.130(5) 1 d P A 2
N1 N 0.2343(3) 0.2698(2) 0.49097(17) 0.0222(6) Uani 1 1 d . . .
C1 C 0.2067(4) 0.2043(3) 0.5243(2) 0.0232(8) Uani 1 1 d . A .
C2 C 0.1864(5) 0.2334(3) 0.5975(2) 0.0285(9) Uani 1 1 d . . .
H2A H 0.1693 0.1877 0.6204 0.034 Uiso 1 1 calc R A .
C3 C 0.1922(5) 0.3320(3) 0.6354(2) 0.0333(10) Uani 1 1 d . A .
H3A H 0.1791 0.3531 0.6845 0.040 Uiso 1 1 calc R . .
C4 C 0.2171(5) 0.3989(3) 0.6012(2) 0.0324(9) Uani 1 1 d . . .
H4A H 0.2199 0.4651 0.6264 0.039 Uiso 1 1 calc R A .
C5 C 0.2380(4) 0.3657(3) 0.5277(2) 0.0257(8) Uani 1 1 d . A .
N2 N 0.2755(4) 0.4292(3) 0.49007(19) 0.0282(7) Uani 1 1 d . . .
C6 C 0.3439(6) 0.5295(3) 0.5313(3) 0.0409(12) Uani 1 1 d . A .
H6A H 0.3827 0.5322 0.5771 0.061 Uiso 1 1 calc R . .
H6B H 0.2779 0.5725 0.5391 0.061 Uiso 1 1 calc R . .
H6C H 0.4158 0.5496 0.5047 0.061 Uiso 1 1 calc R . .
N3 N 0.2849(4) 0.4513(3) 0.37889(19) 0.0253(7) Uani 1 1 d . . .
C7 C 0.2112(4) 0.4111(3) 0.4206(2) 0.0250(8) Uani 1 1 d . A .
C8 C 0.0782(5) 0.3574(3) 0.3998(3) 0.0319(9) Uani 1 1 d . . .
H8A H 0.0307 0.3286 0.4295 0.038 Uiso 1 1 calc R A .
C9 C 0.0199(5) 0.3488(4) 0.3333(3) 0.0352(10) Uani 1 1 d . A .
H9A H -0.0697 0.3150 0.3184 0.042 Uiso 1 1 calc R . .
C10 C 0.0928(4) 0.3897(3) 0.2884(2) 0.0281(9) Uani 1 1 d . . .
H10A H 0.0540 0.3836 0.2434 0.034 Uiso 1 1 calc R A 1
C11 C 0.2267(4) 0.4404(3) 0.3133(2) 0.0236(8) Uani 1 1 d . A .
N4 N 0.3067(4) 0.4850(3) 0.27238(19) 0.0277(7) Uani 1 1 d . . .
C12 C 0.4283(5) 0.5600(4) 0.3070(3) 0.0380(11) Uani 1 1 d . A .
H12A H 0.4340 0.5728 0.3582 0.057 Uiso 1 1 calc R . .
H12B H 0.4205 0.6190 0.2982 0.057 Uiso 1 1 calc R . .
H12C H 0.5097 0.5371 0.2874 0.057 Uiso 1 1 calc R . .
N5 N 0.2570(4) 0.3572(3) 0.15911(19) 0.0255(7) Uani 1 1 d . . .
C13 C 0.2824(4) 0.4556(3) 0.1967(2) 0.0253(8) Uani 1 1 d . A .
C14 C 0.2977(5) 0.5223(3) 0.1621(3) 0.0317(9) Uani 1 1 d . . .
H14A H 0.3147 0.5891 0.1885 0.038 Uiso 1 1 calc R A .
C15 C 0.2873(5) 0.4888(4) 0.0868(3) 0.0351(10) Uani 1 1 d . A .
H15A H 0.2970 0.5330 0.0624 0.042 Uiso 1 1 calc R . .
C16 C 0.2627(5) 0.3901(4) 0.0489(3) 0.0323(9) Uani 1 1 d . . .
H16A H 0.2565 0.3666 -0.0014 0.039 Uiso 1 1 calc R A .
C17 C 0.2473(4) 0.3261(3) 0.0866(2) 0.0276(8) Uani 1 1 d . A .
N6 N 0.2318(4) 0.2242(3) 0.0496(2) 0.0308(8) Uani 1 1 d . . .
C18 C 0.3055(9) 0.1903(4) -0.0142(4) 0.070(2) Uani 1 1 d . A .
H18A H 0.2865 0.1201 -0.0337 0.104 Uiso 1 1 calc R . .
H18B H 0.4026 0.2126 -0.0016 0.104 Uiso 1 1 calc R . .
H18C H 0.2762 0.2158 -0.0497 0.104 Uiso 1 1 calc R . .
N7 N 0.1974(4) 0.0680(3) 0.05523(18) 0.0251(7) Uani 1 1 d . . .
C19 C 0.1554(4) 0.1547(3) 0.0744(2) 0.0242(8) Uani 1 1 d . A .
C20 C 0.0414(4) 0.1753(3) 0.1148(2) 0.0252(8) Uani 1 1 d . . .
H20A H 0.0152 0.2363 0.1282 0.030 Uiso 1 1 calc R A 1
C21 C -0.0303(4) 0.0990(3) 0.1338(2) 0.0259(8) Uani 1 1 d . A .
H21A H -0.1070 0.1092 0.1602 0.031 Uiso 1 1 calc R . .
C22 C 0.0096(4) 0.0106(3) 0.1147(2) 0.0261(8) Uani 1 1 d . . .
H22A H -0.0381 -0.0396 0.1279 0.031 Uiso 1 1 calc R A .
C23 C 0.1256(4) -0.0032(3) 0.0743(2) 0.0231(8) Uani 1 1 d . A .
N8 N 0.1712(4) -0.0923(3) 0.05104(19) 0.0274(7) Uani 1 1 d . . .
C24 C 0.2815(5) -0.1071(4) 0.0027(3) 0.0352(10) Uani 1 1 d . A .
H24A H 0.2991 -0.0539 -0.0152 0.053 Uiso 1 1 calc R . .
H24B H 0.2546 -0.1675 -0.0371 0.053 Uiso 1 1 calc R . .
H24C H 0.3634 -0.1096 0.0286 0.053 Uiso 1 1 calc R . .
N9 N 0.1535(3) -0.1333(2) 0.15545(18) 0.0214(6) Uani 1 1 d . . .
C25 C 0.1310(4) -0.1635(3) 0.0832(2) 0.0236(8) Uani 1 1 d . A .
C26 C 0.0789(5) -0.2592(3) 0.0419(2) 0.0304(9) Uani 1 1 d . . .
H26A H 0.0653 -0.2787 -0.0082 0.037 Uiso 1 1 calc R A .
C27 C 0.0473(5) -0.3256(3) 0.0769(2) 0.0322(9) Uani 1 1 d . A .
H27A H 0.0141 -0.3910 0.0500 0.039 Uiso 1 1 calc R . .
C28 C 0.0645(5) -0.2957(3) 0.1514(2) 0.0272(8) Uani 1 1 d . . .
H28A H 0.0410 -0.3396 0.1753 0.033 Uiso 1 1 calc R A .
C29 C 0.1182(4) -0.1977(3) 0.1896(2) 0.0238(8) Uani 1 1 d . A .
N10 N 0.1460(4) -0.1601(2) 0.26531(18) 0.0246(7) Uani 1 1 d . . .
C30 C 0.1681(7) -0.2289(4) 0.3008(3) 0.0477(14) Uani 1 1 d . A .
H30A H 0.1936 -0.2859 0.2661 0.072 Uiso 1 1 calc R . .
H30B H 0.0848 -0.2477 0.3206 0.072 Uiso 1 1 calc R . .
H30C H 0.2404 -0.1985 0.3389 0.072 Uiso 1 1 calc R . .
N11 N 0.1824(3) -0.0200(3) 0.36911(18) 0.0236(7) Uani 1 1 d . . .
C31 C 0.1058(4) -0.0715(3) 0.3062(2) 0.0215(7) Uani 1 1 d . A .
C32 C -0.0074(4) -0.0428(3) 0.2830(2) 0.0281(9) Uani 1 1 d . . .
H32A H -0.0585 -0.0806 0.2396 0.034 Uiso 1 1 calc R A .
C33 C -0.0427(5) 0.0452(4) 0.3270(3) 0.0325(9) Uani 1 1 d . A .
H33A H -0.1152 0.0689 0.3120 0.039 Uiso 1 1 calc R . .
C34 C 0.0305(4) 0.0965(3) 0.3926(2) 0.0292(9) Uani 1 1 d . . .
H34A H 0.0061 0.1540 0.4229 0.035 Uiso 1 1 calc R A .
C35 C 0.1411(4) 0.0618(3) 0.4132(2) 0.0212(7) Uani 1 1 d . A .
N12 N 0.2123(4) 0.1063(2) 0.48268(18) 0.0236(7) Uani 1 1 d . . .
C36 C 0.2427(6) 0.0431(3) 0.5213(2) 0.0363(10) Uani 1 1 d . A .
H36A H 0.2921 0.0822 0.5670 0.054 Uiso 1 1 calc R . .
H36B H 0.2978 -0.0018 0.4932 0.054 Uiso 1 1 calc R . .
H36C H 0.1582 0.0072 0.5292 0.054 Uiso 1 1 calc R . .
C37 C 0.5776(6) 0.3216(4) 0.2693(3) 0.0438(12) Uani 1 1 d . . .
H37A H 0.6686 0.3443 0.2588 0.066 Uiso 1 1 calc R . .
H37B H 0.5689 0.3495 0.3202 0.066 Uiso 1 1 calc R . .
H37C H 0.5111 0.3411 0.2433 0.066 Uiso 1 1 calc R . .
C38 C 0.6525(5) 0.1771(4) 0.2877(4) 0.0479(14) Uani 1 1 d . . .
H38A H 0.7448 0.1965 0.2770 0.072 Uiso 1 1 calc R . .
H38B H 0.6319 0.1072 0.2737 0.072 Uiso 1 1 calc R . .
H38C H 0.6445 0.2063 0.3386 0.072 Uiso 1 1 calc R . .
C39 C 0.5582(7) 0.1648(5) 0.1654(3) 0.0608(19) Uani 1 1 d . . .
H39A H 0.6489 0.1839 0.1526 0.091 Uiso 1 1 calc R . .
H39B H 0.4921 0.1864 0.1408 0.091 Uiso 1 1 calc R . .
H39C H 0.5374 0.0948 0.1514 0.091 Uiso 1 1 calc R . .
C40 C 0.5523(4) 0.2108(3) 0.2463(2) 0.0265(8) Uani 1 1 d . A .
S1 S 0.37598(10) 0.17110(7) 0.26919(5) 0.02118(19) Uani 1 1 d . . .
S2 S 0.59146(11) -0.10706(8) 0.22189(7) 0.0338(3) Uani 1 1 d . A .
O1 O 0.4613(5) -0.1168(4) 0.1852(3) 0.0746(16) Uani 1 1 d . . .
O2 O 0.5955(4) -0.0650(3) 0.3000(2) 0.0517(10) Uani 1 1 d . . .
O3 O 0.7077(4) -0.0698(3) 0.1915(2) 0.0433(8) Uani 1 1 d . . .
C41 C 0.6106(7) -0.2321(4) 0.2058(3) 0.0505(14) Uani 1 1 d . . .
F1 F 0.7365(6) -0.2364(4) 0.2302(3) 0.0924(16) Uani 1 1 d . A .
F2 F 0.5225(7) -0.2732(4) 0.2399(3) 0.114(2) Uani 1 1 d . A .
F3 F 0.5883(6) -0.2864(3) 0.1365(2) 0.0804(14) Uani 1 1 d . A .
S3 S 0.59305(11) 0.18997(8) 0.50840(6) 0.0286(2) Uani 1 1 d . A .
O4 O 0.5875(4) 0.1072(3) 0.4429(2) 0.0421(8) Uani 1 1 d . . .
O5 O 0.5208(4) 0.2647(3) 0.5018(2) 0.0398(8) Uani 1 1 d . . .
O6 O 0.5753(4) 0.1666(3) 0.5729(2) 0.0429(8) Uani 1 1 d . . .
C42 C 0.7735(5) 0.2497(3) 0.5194(3) 0.0324(9) Uani 1 1 d . . .
F4 F 0.8072(3) 0.2733(3) 0.46241(19) 0.0524(8) Uani 1 1 d . A .
F5 F 0.8583(3) 0.1930(2) 0.52861(17) 0.0418(7) Uani 1 1 d . A .
F6 F 0.7958(3) 0.3322(2) 0.57785(19) 0.0499(8) Uani 1 1 d . A .
S4 S 0.14333(13) 0.55618(9) -0.14513(7) 0.0361(3) Uani 1 1 d . . .
O7 O 0.1289(7) 0.4776(4) -0.2134(3) 0.0771(16) Uani 1 1 d . . .
O8 O 0.0549(5) 0.5365(3) -0.0935(3) 0.0587(12) Uani 1 1 d . . .
O9 O 0.1520(4) 0.6532(3) -0.1477(2) 0.0442(9) Uani 1 1 d . . .
C43 C 0.3129(6) 0.5586(5) -0.1063(3) 0.0475(14) Uani 1 1 d . . .
F7 F 0.4116(5) 0.5753(5) -0.1476(3) 0.107(2) Uani 1 1 d . . .
F8 F 0.3223(5) 0.4753(3) -0.0979(3) 0.0818(14) Uani 1 1 d . . .
F9 F 0.3422(5) 0.6293(3) -0.0420(3) 0.0781(13) Uani 1 1 d . . .

loop_
_atom_site_aniso_label
_atom_site_aniso_U_11
_atom_site_aniso_U_22
_atom_site_aniso_U_33
_atom_site_aniso_U_23
_atom_site_aniso_U_13
_atom_site_aniso_U_12
Ag1 0.0398(3) 0.0269(4) 0.0244(4) 0.0090(3) -0.0055(2) 0.0088(2)
Ag2 0.0297(3) 0.0211(4) 0.0229(6) 0.0046(4) -0.0002(4) -0.0046(2)
Ag3 0.0354(4) 0.0269(6) 0.0204(5) 0.0086(4) 0.0108(3) 0.0061(3)
Ag4 0.0238(3) 0.0392(3) 0.0357(3) 0.0034(3) 0.00409(18) 0.00703(19)
Ag1' 0.157(9) 0.030(3) 0.043(4) 0.022(3) 0.000(5) 0.033(5)
Ag2' 0.067(10) 0.035(4) 0.024(3) 0.006(3) 0.002(5) -0.012(5)
Ag3' 0.085(10) 0.031(4) 0.027(4) 0.006(3) 0.019(5) 0.018(5)
Ag4' 0.057(4) 0.180(11) 0.207(12) -0.140(9) -0.029(5) 0.041(6)
N1 0.0250(16) 0.0227(16) 0.0165(15) 0.0037(13) 0.0039(12) 0.0045(12)
C1 0.0249(18) 0.0235(19) 0.0179(18) 0.0040(15) 0.0022(14) 0.0020(14)
C2 0.040(2) 0.026(2) 0.0192(19) 0.0074(16) 0.0076(16) 0.0065(17)
C3 0.047(3) 0.034(2) 0.0147(18) 0.0031(17) 0.0075(17) 0.007(2)
C4 0.045(3) 0.022(2) 0.023(2) -0.0005(17) 0.0009(18) 0.0050(18)
C5 0.0264(19) 0.0243(19) 0.024(2) 0.0073(16) -0.0010(15) 0.0014(15)
N2 0.039(2) 0.0214(17) 0.0207(17) 0.0055(14) -0.0017(14) -0.0007(14)
C6 0.063(3) 0.025(2) 0.030(2) 0.0083(19) -0.003(2) -0.002(2)
N3 0.0296(17) 0.0244(17) 0.0212(16) 0.0072(14) 0.0006(13) 0.0048(13)
C7 0.031(2) 0.0201(18) 0.0231(19) 0.0059(16) 0.0014(15) 0.0066(15)
C8 0.030(2) 0.034(2) 0.034(2) 0.017(2) 0.0049(18) 0.0031(18)
C9 0.023(2) 0.043(3) 0.036(2) 0.012(2) 0.0003(17) -0.0009(18)
C10 0.028(2) 0.029(2) 0.028(2) 0.0111(18) -0.0007(16) 0.0071(16)
C11 0.029(2) 0.0176(17) 0.0237(19) 0.0061(15) 0.0029(15) 0.0067(15)
N4 0.0334(19) 0.0248(17) 0.0232(17) 0.0091(14) 0.0002(14) -0.0011(14)
C12 0.044(3) 0.035(2) 0.030(2) 0.013(2) -0.0013(19) -0.008(2)
N5 0.0290(17) 0.0251(17) 0.0217(16) 0.0063(14) 0.0022(13) 0.0069(13)
C13 0.0246(19) 0.026(2) 0.027(2) 0.0109(17) 0.0035(15) 0.0039(15)
C14 0.043(2) 0.023(2) 0.031(2) 0.0119(18) 0.0048(18) 0.0088(18)
C15 0.047(3) 0.034(2) 0.034(2) 0.023(2) 0.004(2) 0.009(2)
C16 0.038(2) 0.035(2) 0.028(2) 0.0165(19) 0.0035(18) 0.0056(18)
C17 0.0262(19) 0.029(2) 0.028(2) 0.0121(18) 0.0032(16) 0.0029(16)
N6 0.039(2) 0.0290(19) 0.0259(18) 0.0130(16) 0.0058(15) 0.0013(15)
C18 0.105(6) 0.038(3) 0.051(4) 0.003(3) 0.050(4) -0.008(3)
N7 0.0291(17) 0.0273(17) 0.0195(16) 0.0095(14) 0.0002(13) 0.0043(14)
C19 0.0281(19) 0.0238(19) 0.0206(18) 0.0087(16) -0.0035(15) 0.0030(15)
C20 0.0268(19) 0.027(2) 0.0240(19) 0.0094(16) -0.0012(15) 0.0088(15)
C21 0.0211(18) 0.030(2) 0.025(2) 0.0069(17) 0.0003(15) 0.0060(15)
C22 0.0247(19) 0.029(2) 0.027(2) 0.0132(17) 0.0013(15) 0.0038(15)
C23 0.0279(19) 0.0236(19) 0.0143(17) 0.0014(15) 0.0001(14) 0.0066(15)
N8 0.0380(19) 0.0252(17) 0.0209(16) 0.0082(14) 0.0078(14) 0.0098(15)
C24 0.046(3) 0.031(2) 0.030(2) 0.0077(19) 0.017(2) 0.017(2)
N9 0.0221(15) 0.0185(15) 0.0212(16) 0.0038(13) 0.0017(12) 0.0035(12)
C25 0.0295(19) 0.0202(18) 0.0190(18) 0.0016(15) 0.0043(15) 0.0099(15)
C26 0.040(2) 0.024(2) 0.022(2) 0.0005(17) 0.0003(17) 0.0087(17)
C27 0.043(2) 0.0181(19) 0.026(2) -0.0035(16) -0.0046(18) 0.0051(17)
C28 0.034(2) 0.0172(18) 0.027(2) 0.0047(16) -0.0026(16) 0.0034(15)
C29 0.0248(18) 0.0222(19) 0.0229(19) 0.0049(16) 0.0017(15) 0.0065(15)
N10 0.0368(19) 0.0150(15) 0.0195(16) 0.0024(13) 0.0002(13) 0.0059(13)
C30 0.086(4) 0.031(3) 0.028(2) 0.011(2) -0.006(3) 0.016(3)
N11 0.0249(16) 0.0238(16) 0.0209(16) 0.0073(14) 0.0009(13) 0.0024(13)
C31 0.0257(18) 0.0190(17) 0.0181(17) 0.0057(15) 0.0033(14) 0.0010(14)
C32 0.0234(19) 0.029(2) 0.025(2) 0.0020(17) 0.0009(15) 0.0019(15)
C33 0.027(2) 0.039(2) 0.031(2) 0.009(2) 0.0026(17) 0.0123(18)
C34 0.026(2) 0.027(2) 0.029(2) 0.0014(17) 0.0061(16) 0.0087(16)
C35 0.0241(18) 0.0189(17) 0.0191(17) 0.0062(15) 0.0032(14) 0.0002(14)
N12 0.0307(17) 0.0214(16) 0.0166(15) 0.0041(13) 0.0000(13) 0.0043(13)
C36 0.056(3) 0.025(2) 0.025(2) 0.0071(18) -0.004(2) 0.004(2)
C37 0.043(3) 0.032(2) 0.053(3) 0.017(2) 0.005(2) -0.007(2)
C38 0.023(2) 0.047(3) 0.079(4) 0.032(3) -0.005(2) -0.002(2)
C39 0.051(3) 0.074(4) 0.035(3) 0.003(3) 0.020(2) -0.016(3)
C40 0.0260(19) 0.0235(19) 0.026(2) 0.0050(16) 0.0064(15) 0.0005(15)
S1 0.0222(4) 0.0210(4) 0.0192(4) 0.0063(4) 0.0025(3) 0.0020(3)
S2 0.0267(5) 0.0276(5) 0.0400(6) 0.0027(5) 0.0034(4) 0.0052(4)
O1 0.039(2) 0.066(3) 0.090(4) -0.013(3) -0.021(2) 0.022(2)
O2 0.052(2) 0.050(2) 0.039(2) -0.0016(18) 0.0172(17) 0.0037(18)
O3 0.045(2) 0.045(2) 0.0392(19) 0.0171(17) 0.0057(16) 0.0003(16)
C41 0.069(4) 0.040(3) 0.043(3) 0.017(3) 0.008(3) 0.004(3)
F1 0.102(4) 0.071(3) 0.121(4) 0.047(3) -0.013(3) 0.036(3)
F2 0.166(6) 0.066(3) 0.099(4) 0.038(3) 0.042(4) -0.034(3)
F3 0.147(5) 0.0321(18) 0.056(2) 0.0021(17) 0.008(3) 0.027(2)
S3 0.0261(5) 0.0297(5) 0.0291(5) 0.0104(4) 0.0007(4) 0.0025(4)
O4 0.048(2) 0.0358(19) 0.0371(19) 0.0092(16) -0.0055(15) 0.0008(15)
O5 0.0326(17) 0.0371(18) 0.051(2) 0.0156(17) -0.0015(15) 0.0098(14)
O6 0.0395(19) 0.053(2) 0.040(2) 0.0226(18) 0.0070(15) 0.0041(16)
C42 0.029(2) 0.032(2) 0.037(2) 0.015(2) 0.0015(18) 0.0038(17)
F4 0.0408(17) 0.069(2) 0.058(2) 0.0373(18) 0.0135(15) 0.0032(15)
F5 0.0308(14) 0.0520(18) 0.0447(17) 0.0155(14) 0.0046(12) 0.0160(12)
F6 0.0414(17) 0.0341(16) 0.058(2) -0.0002(14) -0.0068(14) -0.0001(13)
S4 0.0420(6) 0.0282(6) 0.0326(6) 0.0009(5) 0.0027(5) 0.0123(5)
O7 0.120(5) 0.055(3) 0.042(2) -0.011(2) -0.005(3) 0.040(3)
O8 0.051(2) 0.042(2) 0.071(3) 0.009(2) 0.023(2) -0.0028(18)
O9 0.048(2) 0.0368(19) 0.051(2) 0.0149(17) 0.0006(17) 0.0192(16)
C43 0.051(3) 0.059(3) 0.054(3) 0.036(3) 0.019(3) 0.030(3)
F7 0.059(3) 0.187(6) 0.145(5) 0.124(5) 0.057(3) 0.067(3)
F8 0.105(4) 0.075(3) 0.101(3) 0.059(3) 0.015(3) 0.052(3)
F9 0.069(3) 0.074(3) 0.081(3) 0.020(2) -0.030(2) 0.008(2)

loop_
_atom_type_symbol
_atom_type_description
_atom_type_scat_dispersion_real
_atom_type_scat_dispersion_imag
_atom_type_scat_source
C C 0.0033 0.0016 'International Tables Vol C Tables 4.2.6.8 and 6.1.1.4'
N N 0.0061 0.0033 'International Tables Vol C Tables 4.2.6.8 and 6.1.1.4'
O O 0.0106 0.0060 'International Tables Vol C Tables 4.2.6.8 and 6.1.1.4'
F F 0.0171 0.0103 'International Tables Vol C Tables 4.2.6.8 and 6.1.1.4'
S S 0.1246 0.1234 'International Tables Vol C Tables 4.2.6.8 and 6.1.1.4'
H H 0.0000 0.0000 'International Tables Vol C Tables 4.2.6.8 and 6.1.1.4'
Ag Ag -0.8971 1.1015 'International Tables Vol C Tables 4.2.6.8 and 6.1.1.4'

loop_
_geom_angle_atom_site_label_1
_geom_angle_atom_site_label_2
_geom_angle_atom_site_label_3
_geom_angle
N5 Ag1 S1 134.73(11)
N5 Ag1 C20 76.64(14)
S1 Ag1 C20 129.67(12)
N5 Ag1 C10 74.68(14)
S1 Ag1 C10 128.56(11)
C20 Ag1 C10 92.90(14)
N9 Ag2 S1 160.05(15)
N9 Ag2 O1 79.57(16)
S1 Ag2 O1 120.35(15)
N1 Ag3 S1 158.34(15)
N1 Ag3 O5 72.46(14)
S1 Ag3 O5 128.85(13)
N11 Ag4 O2 146.72(14)
N11 Ag4 O4 123.48(13)
O2 Ag4 O4 82.08(14)
N5 Ag1' S1 145.3(7)
N5 Ag1' C20 75.1(4)
S1 Ag1' C20 126.3(5)
N9 Ag2' S1 166.4(11)
N9 Ag2' Ag4' 111.7(10)
S1 Ag2' Ag4' 79.8(8)
N1 Ag3' S1 165.9(9)
N1 Ag3' Ag4' 105.4(8)
S1 Ag3' Ag4' 75.7(7)
N11 Ag4' O4 134.0(5)
N11 Ag4' O2 142.0(6)
O4 Ag4' O2 82.6(3)
N11 Ag4' Ag2' 73.3(6)
O4 Ag4' Ag2' 132.5(12)
O2 Ag4' Ag2' 88.6(7)
N11 Ag4' Ag3' 77.4(5)
O4 Ag4' Ag3' 78.5(7)
O2 Ag4' Ag3' 128.3(10)
Ag2' Ag4' Ag3' 70.9(7)
C1 N1 C5 120.3(3)
C1 N1 Ag3' 119.4(6)
C5 N1 Ag3' 118.0(6)
C1 N1 Ag3 117.9(3)
C5 N1 Ag3 118.2(3)
Ag3' N1 Ag3 4.2(6)
N1 C1 C2 121.3(4)
N1 C1 N12 116.3(3)
C2 C1 N12 122.1(4)
C3 C2 C1 118.4(4)
C4 C3 C2 120.5(4)
C3 C4 C5 118.7(4)
N1 C5 N2 116.4(4)
N1 C5 C4 120.8(4)
N2 C5 C4 122.5(4)
C5 N2 C7 120.9(3)
C5 N2 C6 118.2(4)
C7 N2 C6 117.6(4)
C7 N3 C11 118.3(4)
N3 C7 C8 123.4(4)
N3 C7 N2 115.4(4)
C8 C7 N2 121.1(4)
C9 C8 C7 117.4(4)
C8 C9 C10 121.0(4)
C9 C10 C11 117.6(4)
C9 C10 Ag1 101.1(3)
C11 C10 Ag1 81.9(3)
N3 C11 N4 116.0(4)
N3 C11 C10 122.3(4)
N4 C11 C10 121.6(4)
C11 N4 C13 122.3(3)
C11 N4 C12 119.9(4)
C13 N4 C12 117.6(4)
C17 N5 C13 118.6(4)
C17 N5 Ag1' 122.1(4)
C13 N5 Ag1' 119.2(4)
C17 N5 Ag1 121.3(3)
C13 N5 Ag1 120.0(3)
Ag1' N5 Ag1 5.4(4)
N5 C13 C14 121.5(4)
N5 C13 N4 116.7(4)
C14 C13 N4 121.5(4)
C13 C14 C15 119.1(4)
C16 C15 C14 119.5(4)
C15 C16 C17 118.9(4)
N5 C17 C16 122.3(4)
N5 C17 N6 117.0(4)
C16 C17 N6 120.5(4)
C19 N6 C17 123.1(4)
C19 N6 C18 118.7(4)
C17 N6 C18 118.0(4)
C23 N7 C19 118.5(4)
N7 C19 N6 115.2(4)
N7 C19 C20 123.3(4)
N6 C19 C20 121.5(4)
C21 C20 C19 116.4(4)
C21 C20 Ag1 100.0(3)
C19 C20 Ag1 82.8(2)
C21 C20 Ag1' 103.1(4)
C19 C20 Ag1' 79.2(4)
Ag1 C20 Ag1' 3.9(3)
C22 C21 C20 121.4(4)
C21 C22 C23 118.2(4)
N7 C23 N8 116.0(4)
N7 C23 C22 122.2(4)
N8 C23 C22 121.8(4)
C23 N8 C25 121.2(3)
C23 N8 C24 120.2(4)
C25 N8 C24 117.6(4)
C25 N9 C29 119.2(3)
C25 N9 Ag2' 121.5(7)
C29 N9 Ag2' 118.3(7)
C25 N9 Ag2 118.6(3)
C29 N9 Ag2 120.0(3)
Ag2' N9 Ag2 5.1(7)
N9 C25 C26 122.4(4)
N9 C25 N8 116.1(4)
C26 C25 N8 121.3(4)
C25 C26 C27 118.1(4)
C28 C27 C26 120.6(4)
C27 C28 C29 118.0(4)
N9 C29 C28 121.6(4)
N9 C29 N10 115.5(3)
C28 C29 N10 122.8(4)
C31 N10 C29 119.9(3)
C31 N10 C30 119.0(4)
C29 N10 C30 117.3(3)
C31 N11 C35 117.8(3)
C31 N11 Ag4' 117.0(4)
C35 N11 Ag4' 110.2(5)
C31 N11 Ag4 116.1(3)
C35 N11 Ag4 118.7(3)
Ag4' N11 Ag4 13.0(7)
N11 C31 C32 123.6(4)
N11 C31 N10 115.6(4)
C32 C31 N10 120.8(4)
C31 C32 C33 117.6(4)
C34 C33 C32 119.5(4)
C33 C34 C35 119.5(4)
N11 C35 C34 121.7(4)
N11 C35 N12 116.2(3)
C34 C35 N12 122.0(4)
C1 N12 C35 120.4(3)
C1 N12 C36 117.3(3)
C35 N12 C36 117.9(3)
C39 C40 C38 111.6(5)
C39 C40 C37 110.5(5)
C38 C40 C37 111.2(4)
C39 C40 S1 108.3(3)
C38 C40 S1 107.4(3)
C37 C40 S1 107.7(3)
C40 S1 Ag3' 117.6(5)
C40 S1 Ag1' 101.0(4)
Ag3' S1 Ag1' 101.9(6)
C40 S1 Ag2' 117.3(6)
Ag3' S1 Ag2' 110.4(8)
Ag1' S1 Ag2' 106.2(6)
C40 S1 Ag3 114.47(15)
Ag3' S1 Ag3 3.9(6)
Ag1' S1 Ag3 105.2(3)
Ag2' S1 Ag3 111.0(6)
C40 S1 Ag2 112.56(16)
Ag3' S1 Ag2 114.0(5)
Ag1' S1 Ag2 107.8(3)
Ag2' S1 Ag2 4.8(6)
Ag3 S1 Ag2 114.42(11)
C40 S1 Ag1 106.19(15)
Ag3' S1 Ag1 99.8(5)
Ag1' S1 Ag1 5.2(4)
Ag2' S1 Ag1 102.7(5)
Ag3 S1 Ag1 103.24(9)
Ag2 S1 Ag1 104.59(8)
O1 S2 O3 115.4(3)
O1 S2 O2 114.6(3)
O3 S2 O2 114.4(2)
O1 S2 C41 103.5(3)
O3 S2 C41 103.4(3)
O2 S2 C41 103.3(3)
S2 O1 Ag2 128.7(3)
S2 O2 Ag4 127.2(3)
S2 O2 Ag4' 123.8(5)
Ag4 O2 Ag4' 12.2(7)
F2 C41 F3 106.6(6)
F2 C41 F1 106.5(6)
F3 C41 F1 109.2(6)
F2 C41 S2 111.2(5)
F3 C41 S2 111.9(4)
F1 C41 S2 111.1(4)
O6 S3 O4 115.1(2)
O6 S3 O5 115.9(2)
O4 S3 O5 114.4(2)
O6 S3 C42 103.7(2)
O4 S3 C42 102.5(2)
O5 S3 C42 102.5(2)
S3 O4 Ag4' 132.5(4)
S3 O4 Ag4 136.2(2)
Ag4' O4 Ag4 12.1(7)
S3 O5 Ag3 121.1(2)
F4 C42 F5 108.1(4)
F4 C42 F6 108.0(4)
F5 C42 F6 107.2(4)
F4 C42 S3 110.9(3)
F5 C42 S3 112.0(3)
F6 C42 S3 110.4(3)
O8 S4 O7 114.0(3)
O8 S4 O9 114.2(3)
O7 S4 O9 116.4(3)
O8 S4 C43 102.6(3)
O7 S4 C43 104.0(3)
O9 S4 C43 103.3(3)
F8 C43 F7 107.3(5)
F8 C43 F9 107.9(5)
F7 C43 F9 106.7(6)
F8 C43 S4 111.6(5)
F7 C43 S4 111.9(4)
F9 C43 S4 111.2(4)

loop_
_geom_bond_atom_site_label_1
_geom_bond_atom_site_label_2
_geom_bond_distance
Ag1 N5 2.286(4)
Ag1 S1 2.3940(17)
Ag1 C20 2.542(4)
Ag1 C10 2.629(5)
Ag2 N9 2.183(4)
Ag2 S1 2.339(3)
Ag2 O1 2.543(5)
Ag3 N1 2.192(4)
Ag3 S1 2.339(3)
Ag3 O5 2.592(5)
Ag4 N11 2.287(3)
Ag4 O2 2.312(4)
Ag4 O4 2.411(4)
Ag1' N5 2.202(12)
Ag1' S1 2.324(11)
Ag1' C20 2.680(13)
Ag2' N9 2.16(2)
Ag2' S1 2.33(2)
Ag2' Ag4' 3.18(3)
Ag3' N1 2.175(19)
Ag3' S1 2.31(2)
Ag3' Ag4' 3.38(3)
Ag4' N11 2.229(11)
Ag4' O4 2.266(10)
Ag4' O2 2.429(10)
N1 C1 1.342(5)
N1 C5 1.348(5)
C1 C2 1.389(5)
C1 N12 1.412(5)
C2 C3 1.384(6)
C3 C4 1.372(7)
C4 C5 1.395(6)
C5 N2 1.395(5)
N2 C7 1.418(5)
N2 C6 1.466(6)
N3 C7 1.335(5)
N3 C11 1.353(5)
C7 C8 1.393(6)
C8 C9 1.378(7)
C9 C10 1.386(6)
C10 C11 1.398(6)
C11 N4 1.390(5)
N4 C13 1.409(5)
N4 C12 1.469(6)
N5 C17 1.341(5)
N5 C13 1.367(5)
C13 C14 1.371(6)
C14 C15 1.393(7)
C15 C16 1.371(7)
C16 C17 1.383(6)
C17 N6 1.413(6)
N6 C19 1.404(5)
N6 C18 1.447(6)
N7 C23 1.339(5)
N7 C19 1.343(5)
C19 C20 1.406(6)
C20 C21 1.399(6)
C21 C22 1.357(6)
C22 C23 1.412(6)
C23 N8 1.389(5)
N8 C25 1.415(5)
N8 C24 1.456(6)
N9 C25 1.343(5)
N9 C29 1.350(5)
C25 C26 1.375(6)
C26 C27 1.383(7)
C27 C28 1.381(6)
C28 C29 1.392(6)
C29 N10 1.410(5)
N10 C31 1.409(5)
N10 C30 1.456(6)
N11 C31 1.350(5)
N11 C35 1.356(5)
C31 C32 1.378(6)
C32 C33 1.398(6)
C33 C34 1.374(6)
C34 C35 1.386(6)
C35 N12 1.416(5)
N12 C36 1.452(6)
C37 C40 1.519(6)
C38 C40 1.515(7)
C39 C40 1.514(7)
C40 S1 1.861(4)
S2 O1 1.424(4)
S2 O3 1.426(4)
S2 O2 1.449(4)
S2 C41 1.806(6)
C41 F2 1.309(7)
C41 F3 1.321(7)
C41 F1 1.341(8)
S3 O6 1.436(4)
S3 O4 1.438(4)
S3 O5 1.446(4)
S3 C42 1.830(5)
C42 F4 1.321(6)
C42 F5 1.324(5)
C42 F6 1.345(6)
S4 O8 1.430(4)
S4 O7 1.434(4)
S4 O9 1.441(4)
S4 C43 1.816(6)
C43 F8 1.313(7)
C43 F7 1.329(7)
C43 F9 1.331(8)
